data_7026973
loop_
_publ_author_name
'Paine, Tapan K.'
'Weyherm\"uller, Thomas'
'Wieghardt, Karl'
'Chaudhuri, Phalguni'

_publ_section_title
;
 Aerial oxidation of primary alcohols and amines catalyzed by Cu(II) complexes
 of 2,2'-selenobis(4,6-di-tert-butylphenol) providing [O,Se,O]-donor atoms
;
_journal_coden_ASTM DTARAF
_journal_issue 14
_journal_name_full 'Dalton Transactions'
_journal_page_first 2092
_journal_page_last 2101
_journal_paper_doi 10.1039/b403953j
_journal_year 2004
_chemical_formula_sum 'C28 H42 O2 Se'
_chemical_formula_weight 489.58
_space_group_IT_number 56
_symmetry_cell_setting orthorhombic
_symmetry_space_group_name_Hall '-P 2ab 2ac'
_symmetry_space_group_name_H-M 'P c c n'
_atom_sites_solution_hydrogens geom
_atom_sites_solution_primary direct
_atom_sites_solution_secondary difmap
_audit_creation_method SHELXL
_cell_angle_alpha 90.00
_cell_angle_beta 90.00
_cell_angle_gamma 90.00
_cell_formula_units_Z 4
_cell_length_a 10.641(2)
_cell_length_b 24.267(5)
_cell_length_c 10.424(2)
_cell_measurement_reflns_used 5676
_cell_measurement_temperature 100(2)
_cell_volume 2691.7(9)
_computing_cell_refinement 'Siemens SAINT'
_computing_data_collection 'Siemens SAINT'
_computing_data_reduction 'Siemens SAINT'
_computing_structure_refinement 'SHELXL-93 (Sheldrick, 1993)'
_computing_structure_solution 'SHELXS-86 (Sheldrick, 1990)'
_diffrn_ambient_temperature 100(2)
_diffrn_measurement_device 'Siemens SMART CCD-Detector'
_diffrn_measurement_method '\w, 0.3 deg./frame'
_diffrn_radiation_monochromator graphite
_diffrn_radiation_source 'fine-focus sealed tube'
_diffrn_radiation_type MoK\a
_diffrn_radiation_wavelength 0.71073
_diffrn_reflns_av_R_equivalents 0.0930
_diffrn_reflns_av_sigmaI/netI 0.0714
_diffrn_reflns_limit_h_max 11
_diffrn_reflns_limit_h_min -10
_diffrn_reflns_limit_k_max 26
_diffrn_reflns_limit_k_min -17
_diffrn_reflns_limit_l_max 11
_diffrn_reflns_limit_l_min -10
_diffrn_reflns_number 9436
_diffrn_reflns_theta_max 23.16
_diffrn_reflns_theta_min 1.68
_exptl_absorpt_coefficient_mu 1.415
_exptl_absorpt_correction_T_max 0.901
_exptl_absorpt_correction_T_min 0.324
_exptl_absorpt_correction_type 'SADABS, G.M. Sheldrick 1994'
_exptl_crystal_colour colorles
_exptl_crystal_density_diffrn 1.208
_exptl_crystal_description 'transparent needle'
_exptl_crystal_F_000 1040
_exptl_crystal_size_max 0.58
_exptl_crystal_size_mid 0.10
_exptl_crystal_size_min 0.10
_refine_diff_density_max 0.653
_refine_diff_density_min -1.146
_refine_diff_density_rms 0.089
_refine_ls_extinction_method none
_refine_ls_goodness_of_fit_all 0.953
_refine_ls_goodness_of_fit_obs 1.114
_refine_ls_matrix_type full
_refine_ls_number_parameters 151
_refine_ls_number_reflns 1918
_refine_ls_number_restraints 0
_refine_ls_restrained_S_all 0.953
_refine_ls_restrained_S_obs 1.114
_refine_ls_R_factor_all 0.0651
_refine_ls_R_factor_obs 0.0474
_refine_ls_shift/esd_max 0.000
_refine_ls_shift/esd_mean 0.000
_refine_ls_structure_factor_coef Fsqd
_refine_ls_weighting_details 'w=1/[\s^2^(Fo^2^)+(0.0711P)^2^+0.0000P] where P=(Fo^2^+2Fc^2^)/3'
_refine_ls_weighting_scheme calc
_refine_ls_wR_factor_all 0.1213
_refine_ls_wR_factor_obs 0.1167
_reflns_number_observed 1343
_reflns_number_total 1918
_reflns_observed_criterion >2sigma(I)
_cod_data_source_file b403953jsup1.cif
_cod_data_source_block H2LSe
_cod_depositor_comments
;
The following automatic conversions were performed:

'_symmetry_cell_setting' value 'Orthorhombic' changed to
'orthorhombic' according to
/home/saulius/struct/CIF-dictionaries/cif_core.dic dictionary named
'cif_core.dic' version 2.4.2 from 2011-04-26.

Automatic conversion script
Id: cif_fix_values 1891 2012-01-12 08:04:46Z andrius 

The following automatic conversions were performed:

'_refine_ls_weighting_scheme' value 'calc
w=1/[\s^2^(Fo^2^)+(0.0711P)^2^+0.0000P] where P=(Fo^2^+2Fc^2^)/3' was
changed to 'calc'. New tag '_refine_ls_weighting_details' was
created. The value of the new tag was set to
'w=1/[\s^2^(Fo^2^)+(0.0711P)^2^+0.0000P] where P=(Fo^2^+2Fc^2^)/3'.

Automatic conversion script
Id: cif_fix_values 3143 2015-03-26 13:38:13Z robertas 
;
_cod_original_sg_symbol_H-M Pccn
_cod_database_code 7026973

loop_
_symmetry_equiv_pos_as_xyz
'x, y, z'
'-x+1/2, -y+1/2, z'
'-x, y+1/2, -z+1/2'
'x+1/2, -y, -z+1/2'
'-x, -y, -z'
'x-1/2, y-1/2, -z'
'x, -y-1/2, z-1/2'
'-x-1/2, y, z-1/2'

loop_
_atom_site_aniso_label
_atom_site_aniso_U_11
_atom_site_aniso_U_22
_atom_site_aniso_U_33
_atom_site_aniso_U_23
_atom_site_aniso_U_13
_atom_site_aniso_U_12
Se1 0.0392(4) 0.0215(4) 0.0193(3) 0.000 0.000 -0.0005(3)
O1 0.027(3) 0.034(4) 0.031(3) 0.002(3) 0.008(2) 0.002(2)
O1X 0.025(4) 0.031(4) 0.037(4) 0.009(3) -0.006(3) 0.012(3)
C1 0.028(2) 0.019(3) 0.019(2) -0.003(2) 0.000(2) -0.002(2)
C2 0.019(2) 0.022(3) 0.015(2) -0.002(2) 0.002(2) 0.000(2)
C3 0.019(2) 0.025(2) 0.016(2) -0.006(2) -0.002(2) 0.003(2)
C4 0.025(2) 0.021(2) 0.013(2) -0.003(2) 0.003(2) -0.005(2)
C5 0.020(2) 0.022(2) 0.016(2) -0.004(2) 0.000(2) 0.001(2)
C6 0.026(2) 0.023(3) 0.021(2) -0.009(2) -0.006(2) 0.006(2)
C7 0.021(2) 0.041(3) 0.025(2) -0.002(2) -0.001(2) 0.006(2)
C8 0.027(2) 0.047(3) 0.038(3) -0.002(2) 0.009(2) -0.003(2)
C9 0.041(3) 0.050(4) 0.067(4) -0.003(3) 0.022(3) 0.010(3)
C10 0.025(3) 0.097(5) 0.036(3) 0.006(3) -0.005(2) -0.009(3)
C11 0.020(2) 0.029(3) 0.017(2) 0.001(2) 0.002(2) 0.007(2)
C12 0.053(3) 0.039(3) 0.023(2) -0.005(2) -0.004(2) 0.018(3)
C13 0.043(3) 0.053(4) 0.033(3) 0.020(3) 0.012(2) 0.022(3)
C14 0.033(3) 0.055(4) 0.038(3) -0.001(3) -0.013(2) 0.008(2)

loop_
_atom_site_label
_atom_site_type_symbol
_atom_site_fract_x
_atom_site_fract_y
_atom_site_fract_z
_atom_site_U_iso_or_equiv
_atom_site_thermal_displace_type
_atom_site_occupancy
_atom_site_calc_flag
_atom_site_refinement_flags
Se1 Se 0.7500 0.7500 0.05690(5) 0.0267(2) Uani 1 d S
O1 O 0.9177(5) 0.6614(2) 0.1775(5) 0.031(2) Uani 0.548(6) d P
O1X O 0.4913(5) 0.7226(3) 0.1729(6) 0.031(2) Uani 0.452(6) d P
C1 C 0.7055(4) 0.6940(2) 0.1819(4) 0.0221(10) Uani 1 d .
C2 C 0.7968(4) 0.6588(2) 0.2289(4) 0.0187(10) Uani 1 d .
H2 H 0.8804(4) 0.6616(2) 0.1975(4) 0.022 Uiso 0.548(6) calc PR
C3 C 0.7684(3) 0.6193(2) 0.3212(3) 0.0199(10) Uani 1 d .
C4 C 0.6420(3) 0.6158(2) 0.3596(4) 0.0195(9) Uani 1 d .
H4 H 0.6203(3) 0.5890(2) 0.4222(4) 0.023 Uiso 1 calc R
C5 C 0.5468(3) 0.6491(2) 0.3119(3) 0.0192(9) Uani 1 d .
C6 C 0.5814(4) 0.6891(2) 0.2231(4) 0.0232(10) Uani 1 d .
H6 H 0.5195(4) 0.7135(2) 0.1900(4) 0.028 Uiso 0.452(6) calc PR
C7 C 0.4096(4) 0.6422(2) 0.3525(4) 0.0289(11) Uani 1 d .
C8 C 0.3905(4) 0.5944(2) 0.4477(4) 0.0374(12) Uani 1 d .
H8A H 0.4198(4) 0.5600(2) 0.4087(4) 0.056 Uiso 1 calc R
H8B H 0.3011(4) 0.5911(2) 0.4688(4) 0.056 Uiso 1 calc R
H8C H 0.4385(4) 0.6016(2) 0.5261(4) 0.056 Uiso 1 calc R
C9 C 0.3624(5) 0.6942(2) 0.4187(5) 0.0526(15) Uani 1 d .
H9A H 0.2745(5) 0.6892(2) 0.4441(5) 0.079 Uiso 1 calc R
H9B H 0.3688(5) 0.7255(2) 0.3596(5) 0.079 Uiso 1 calc R
H9C H 0.4135(5) 0.7014(2) 0.4951(5) 0.079 Uiso 1 calc R
C10 C 0.3293(4) 0.6289(3) 0.2331(4) 0.053(2) Uani 1 d .
H10A H 0.3612(4) 0.5954(3) 0.1921(4) 0.079 Uiso 1 calc R
H10B H 0.3339(4) 0.6597(3) 0.1725(4) 0.079 Uiso 1 calc R
H10C H 0.2417(4) 0.6233(3) 0.2591(4) 0.079 Uiso 1 calc R
C11 C 0.8686(3) 0.5794(2) 0.3727(4) 0.0223(10) Uani 1 d .
C12 C 0.9060(4) 0.5392(2) 0.2656(4) 0.0384(12) Uani 1 d .
H12A H 0.9361(4) 0.5600(2) 0.1911(4) 0.058 Uiso 1 calc R
H12B H 0.8329(4) 0.5170(2) 0.2409(4) 0.058 Uiso 1 calc R
H12C H 0.9730(4) 0.5148(2) 0.2965(4) 0.058 Uiso 1 calc R
C13 C 0.8220(4) 0.5461(2) 0.4879(4) 0.0429(13) Uani 1 d .
H13A H 0.7977(4) 0.5713(2) 0.5571(4) 0.064 Uiso 1 calc R
H13B H 0.8893(4) 0.5217(2) 0.5181(4) 0.064 Uiso 1 calc R
H13C H 0.7491(4) 0.5239(2) 0.4625(4) 0.064 Uiso 1 calc R
C14 C 0.9850(4) 0.6122(2) 0.4178(4) 0.0421(13) Uani 1 d .
H14A H 1.0178(4) 0.6342(2) 0.3463(4) 0.063 Uiso 1 calc R
H14B H 1.0500(4) 0.5865(2) 0.4473(4) 0.063 Uiso 1 calc R
H14C H 0.9611(4) 0.6367(2) 0.4884(4) 0.063 Uiso 1 calc R

loop_
_atom_type_symbol
_atom_type_description
_atom_type_scat_dispersion_real
_atom_type_scat_dispersion_imag
_atom_type_scat_source
C C 0.0033 0.0016 'International Tables Vol C Tables 4.2.6.8 and 6.1.1.4'
H H 0.0000 0.0000 'International Tables Vol C Tables 4.2.6.8 and 6.1.1.4'
O O 0.0106 0.0060 'International Tables Vol C Tables 4.2.6.8 and 6.1.1.4'
Se Se -0.0929 2.2259 'International Tables Vol C Tables 4.2.6.8 and 6.1.1.4'

loop_
_geom_angle_atom_site_label_1
_geom_angle_atom_site_label_2
_geom_angle_atom_site_label_3
_geom_angle
_geom_angle_site_symmetry_1
C1 Se1 C1 95.7(2) 2_665
C2 C1 C6 120.3(4) .
C2 C1 Se1 119.9(3) .
C6 C1 Se1 119.8(3) .
C1 C2 C3 121.2(4) .
C2 C3 C4 116.5(3) .
C2 C3 C11 121.7(3) .
C4 C3 C11 121.8(3) .
C5 C4 C3 124.2(4) .
C4 C5 C6 116.9(4) .
C4 C5 C7 122.3(3) .
C6 C5 C7 120.8(4) .
C5 C6 C1 121.0(4) .
C9 C7 C5 110.5(4) .
C9 C7 C8 106.8(4) .
C5 C7 C8 112.7(3) .
C9 C7 C10 110.8(4) .
C5 C7 C10 109.2(3) .
C8 C7 C10 106.8(4) .
C13 C11 C12 108.6(4) .
C13 C11 C3 112.5(3) .
C12 C11 C3 109.1(3) .
C13 C11 C14 107.0(3) .
C12 C11 C14 109.9(3) .
C3 C11 C14 109.7(3) .

loop_
_geom_bond_atom_site_label_1
_geom_bond_atom_site_label_2
_geom_bond_distance
_geom_bond_site_symmetry_2
Se1 C1 1.942(4) 2_665
Se1 C1 1.942(4) .
C1 C2 1.384(6) .
C1 C6 1.394(5) .
C2 C3 1.392(6) .
C3 C4 1.406(5) .
C3 C11 1.536(5) .
C4 C5 1.387(5) .
C5 C6 1.391(5) .
C5 C7 1.530(5) .
C7 C9 1.523(6) .
C7 C8 1.540(6) .
C7 C10 1.543(6) .
C11 C13 1.530(6) .
C11 C12 1.535(6) .
C11 C14 1.547(6) .
